data_7200397
loop_
_publ_author_name
'Zhou, Gui-Jiang'
'Wang, Qi'
'Wong, Wai-Yeung'
'Ma, Dongge'
'Wang, Lixiang'
'Lin, Zhenyang'

_publ_section_title
;
 A versatile color tuning strategy for iridium(III) and platinum(II)
 electrophosphors by shifting the charge-transfer states with an
 electron-deficient core
;
_journal_issue 13
_journal_name_full 'Journal of Materials Chemistry'
_journal_page_first 1872
_journal_paper_doi 10.1039/b814507e
_journal_volume 19
_journal_year 2009
_chemical_formula_sum 'C40 H37 Cl3 N2 O2 Pt'
_chemical_formula_weight 879.16
_chemical_name_systematic
;
?
;
_space_group_IT_number 14
_symmetry_cell_setting monoclinic
_symmetry_space_group_name_Hall '-P 2ybc'
_symmetry_space_group_name_H-M 'P 1 21/c 1'
_atom_sites_solution_hydrogens geom
_atom_sites_solution_primary direct
_atom_sites_solution_secondary difmap
_audit_creation_method SHELXL-97
_cell_angle_alpha 90.00
_cell_angle_beta 90.2780(10)
_cell_angle_gamma 90.00
_cell_formula_units_Z 4
_cell_length_a 24.1106(15)
_cell_length_b 13.6691(9)
_cell_length_c 13.1241(8)
_cell_measurement_temperature 293(2)
_cell_volume 4325.3(5)
_computing_cell_refinement 'SAINT (Bruker, 1999)'
_computing_data_collection 'SMART (Burker, 1998)'
_computing_data_reduction SAINT
_computing_structure_refinement 'SHELXL-97 (Sheldrick, 1997)'
_computing_structure_solution 'SHELXS-97 (Sheldrick, 1990)'
_diffrn_ambient_temperature 293(2)
_diffrn_measured_fraction_theta_full 0.992
_diffrn_measured_fraction_theta_max 0.992
_diffrn_measurement_device_type 'Smart CCD'
_diffrn_measurement_method '\w and \f scans'
_diffrn_radiation_monochromator graphite
_diffrn_radiation_source 'fine-focus sealed tube'
_diffrn_radiation_type MoK\a
_diffrn_radiation_wavelength 0.71073
_diffrn_reflns_av_R_equivalents 0.0344
_diffrn_reflns_av_sigmaI/netI 0.0432
_diffrn_reflns_limit_h_max 28
_diffrn_reflns_limit_h_min -27
_diffrn_reflns_limit_k_max 16
_diffrn_reflns_limit_k_min -10
_diffrn_reflns_limit_l_max 15
_diffrn_reflns_limit_l_min -15
_diffrn_reflns_number 20919
_diffrn_reflns_theta_full 25.00
_diffrn_reflns_theta_max 25.00
_diffrn_reflns_theta_min 2.25
_exptl_absorpt_coefficient_mu 3.461
_exptl_absorpt_correction_T_max 1.0000
_exptl_absorpt_correction_T_min 0.5735
_exptl_absorpt_correction_type multi-scan
_exptl_absorpt_process_details SADABS
_exptl_crystal_colour yellow
_exptl_crystal_density_diffrn 1.350
_exptl_crystal_density_method 'not measured'
_exptl_crystal_description plate
_exptl_crystal_F_000 1744
_exptl_crystal_size_max 0.30
_exptl_crystal_size_mid 0.19
_exptl_crystal_size_min 0.17
_refine_diff_density_max 1.136
_refine_diff_density_min -0.423
_refine_diff_density_rms 0.134
_refine_ls_extinction_method none
_refine_ls_goodness_of_fit_ref 1.070
_refine_ls_hydrogen_treatment mixed
_refine_ls_matrix_type full
_refine_ls_number_parameters 469
_refine_ls_number_reflns 7563
_refine_ls_number_restraints 12
_refine_ls_restrained_S_all 1.081
_refine_ls_R_factor_all 0.0648
_refine_ls_R_factor_gt 0.0422
_refine_ls_shift/su_max 0.004
_refine_ls_shift/su_mean 0.000
_refine_ls_structure_factor_coef Fsqd
_refine_ls_weighting_details 'calc w=1/[\s^2^(Fo^2^)+(0.0757P)^2^+3.3587P] where P=(Fo^2^+2Fc^2^)/3'
_refine_ls_weighting_scheme calc
_refine_ls_wR_factor_gt 0.1168
_refine_ls_wR_factor_ref 0.1322
_reflns_number_gt 5598
_reflns_number_total 7563
_reflns_threshold_expression >2sigma(I)
_cod_data_source_file b814507e.txt
_cod_data_source_block wy1174wc
_cod_depositor_comments
;
The following automatic conversions were performed:
'_symmetry_cell_setting' value 'Monoclinic' changed to 'monoclinic'
according to '/home/saulius/struct/CIF-dictionaries/cif_core.dic'
dictionary named 'cif_core.dic' version 2.4.1 from 2010-06-29.

Automatic conversion script
Id: cif_fix_enum 1527 2010-12-29 10:47:43Z saulius 

The following automatic conversions were performed:

'_exptl_absorpt_correction_type' tag value 'multi-scans' was replaced
with 'multi-scan' value.

Automatic conversion script
Id: cif_fix_values 1646 2011-03-28 12:23:43Z adriana 
;
_cod_original_sg_symbol_H-M P2(1)/c
_cod_database_code 7200397

loop_
_symmetry_equiv_pos_as_xyz
'x, y, z'
'-x, y+1/2, -z+1/2'
'-x, -y, -z'
'x, -y-1/2, z-1/2'

loop_
_atom_site_label
_atom_site_type_symbol
_atom_site_fract_x
_atom_site_fract_y
_atom_site_fract_z
_atom_site_U_iso_or_equiv
_atom_site_adp_type
_atom_site_occupancy
_atom_site_symmetry_multiplicity
_atom_site_calc_flag
_atom_site_refinement_flags
_atom_site_disorder_assembly
_atom_site_disorder_group
C1 C 0.5273(2) 0.4510(4) 0.8971(3) 0.0566(13) Uani 1 1 d . . .
H1A H 0.5318 0.3911 0.9298 0.068 Uiso 1 1 calc R . .
C2 C 0.5657(2) 0.5210(4) 0.9119(4) 0.0600(14) Uani 1 1 d . . .
H2A H 0.5964 0.5092 0.9533 0.072 Uiso 1 1 calc R . .
C3 C 0.5589(2) 0.6123(4) 0.8638(4) 0.0609(15) Uani 1 1 d . . .
H3A H 0.5848 0.6621 0.8731 0.073 Uiso 1 1 calc R . .
C4 C 0.5129(2) 0.6260(3) 0.8024(4) 0.0536(13) Uani 1 1 d . . .
H4A H 0.5072 0.6860 0.7707 0.064 Uiso 1 1 calc R . .
C5 C 0.47515(18) 0.5504(3) 0.7879(3) 0.0443(11) Uani 1 1 d . . .
C6 C 0.42575(18) 0.5522(3) 0.7222(3) 0.0456(11) Uani 1 1 d . . .
C7 C 0.39411(19) 0.4658(3) 0.7246(3) 0.0481(12) Uani 1 1 d . . .
C8 C 0.3464(2) 0.4596(4) 0.6642(3) 0.0541(13) Uani 1 1 d . . .
H8A H 0.3248 0.4032 0.6646 0.065 Uiso 1 1 calc R . .
C9 C 0.33129(19) 0.5396(4) 0.6031(3) 0.0529(13) Uani 1 1 d . . .
C10 C 0.2830(2) 0.5535(4) 0.5362(4) 0.0587(14) Uani 1 1 d . . .
C11 C 0.2390(2) 0.4911(5) 0.5149(4) 0.0779(17) Uani 1 1 d . . .
H11A H 0.2372 0.4291 0.5440 0.094 Uiso 1 1 calc R . .
C12 C 0.1980(2) 0.5238(5) 0.4491(4) 0.0802(18) Uani 1 1 d . . .
H12A H 0.1677 0.4838 0.4354 0.096 Uiso 1 1 calc R . .
C13 C 0.2012(2) 0.6172(4) 0.4021(4) 0.0672(16) Uani 1 1 d . . .
C14 C 0.2458(2) 0.6762(4) 0.4240(3) 0.0581(14) Uani 1 1 d . . .
H14A H 0.2484 0.7378 0.3943 0.070 Uiso 1 1 calc R . .
C15 C 0.2871(2) 0.6444(4) 0.4900(4) 0.0543(13) Uani 1 1 d . . .
C16 C 0.33909(18) 0.6995(3) 0.5252(3) 0.0482(12) Uani 1 1 d . . .
C17 C 0.36411(19) 0.6241(3) 0.5983(3) 0.0472(12) Uani 1 1 d . . .
C18 C 0.41146(19) 0.6318(3) 0.6587(3) 0.0466(12) Uani 1 1 d . . .
H18A H 0.4332 0.6880 0.6573 0.056 Uiso 1 1 calc R . .
C19 C 0.3780(2) 0.7225(4) 0.4371(4) 0.0588(14) Uani 1 1 d . . .
H19A H 0.3609 0.7730 0.3955 0.071 Uiso 1 1 calc R . .
H19B H 0.4120 0.7494 0.4651 0.071 Uiso 1 1 calc R . .
C20 C 0.3930(3) 0.6376(4) 0.3684(4) 0.0736(18) Uani 1 1 d . . .
H20A H 0.4172 0.6601 0.3155 0.110 Uiso 1 1 calc R . .
H20B H 0.3598 0.6110 0.3384 0.110 Uiso 1 1 calc R . .
H20C H 0.4114 0.5879 0.4077 0.110 Uiso 1 1 calc R . .
C21 C 0.3242(2) 0.7944(4) 0.5808(4) 0.0676(16) Uani 1 1 d . . .
H21A H 0.3581 0.8228 0.6079 0.081 Uiso 1 1 calc R . .
H21B H 0.3091 0.8401 0.5315 0.081 Uiso 1 1 calc R . .
C22 C 0.2836(3) 0.7841(5) 0.6664(5) 0.095(2) Uani 1 1 d . . .
H22A H 0.2770 0.8469 0.6966 0.143 Uiso 1 1 calc R . .
H22B H 0.2984 0.7403 0.7169 0.143 Uiso 1 1 calc R . .
H22C H 0.2493 0.7583 0.6403 0.143 Uiso 1 1 calc R . .
C23 C 0.1411(2) 0.7431(5) 0.3378(5) 0.089(2) Uani 1 1 d . . .
C24 C 0.1297(3) 0.7902(8) 0.4337(7) 0.141(4) Uani 1 1 d . . .
H24A H 0.1341 0.7585 0.4959 0.170 Uiso 1 1 calc R . .
C25 C 0.1111(4) 0.8898(8) 0.4263(10) 0.209(5) Uani 1 1 d . . .
H25A H 0.1022 0.9235 0.4855 0.251 Uiso 1 1 calc R . .
C26 C 0.1057(4) 0.9410(12) 0.3251(16) 0.327(10) Uani 1 1 d . . .
H26A H 0.0935 1.0053 0.3197 0.393 Uiso 1 1 calc R . .
C27 C 0.1181(5) 0.8941(8) 0.2535(11) 0.183(5) Uani 1 1 d . . .
H27A H 0.1182 0.9270 0.1914 0.219 Uiso 1 1 calc R . .
C28 C 0.1325(3) 0.7950(7) 0.2501(6) 0.122(3) Uani 1 1 d . . .
H28A H 0.1364 0.7641 0.1874 0.147 Uiso 1 1 calc R . .
C29 C 0.1297(2) 0.5797(5) 0.2754(5) 0.083(2) Uani 1 1 d . . .
C30 C 0.0737(3) 0.5829(7) 0.2655(6) 0.115(3) Uani 1 1 d . . .
H30A H 0.0543 0.6323 0.2986 0.138 Uiso 1 1 calc R . .
C31 C 0.0434(3) 0.5134(7) 0.2063(7) 0.140(4) Uani 1 1 d . . .
H31A H 0.0049 0.5154 0.2025 0.168 Uiso 1 1 calc R . .
C32 C 0.0724(4) 0.4447(8) 0.1560(7) 0.152(4) Uani 1 1 d . . .
H32A H 0.0533 0.4016 0.1138 0.182 Uiso 1 1 calc R . .
C33 C 0.1286(4) 0.4354(7) 0.1642(6) 0.137(3) Uani 1 1 d . . .
H33A H 0.1478 0.3848 0.1328 0.165 Uiso 1 1 calc R . .
C34 C 0.1564(3) 0.5087(6) 0.2244(5) 0.107(3) Uani 1 1 d . . .
H34A H 0.1949 0.5067 0.2283 0.128 Uiso 1 1 calc R . .
C35 C 0.4688(3) 0.1254(4) 1.0201(5) 0.0759(18) Uani 1 1 d . . .
H35A H 0.5015 0.1610 1.0397 0.114 Uiso 1 1 calc R . .
H35B H 0.4793 0.0636 0.9914 0.114 Uiso 1 1 calc R . .
H35C H 0.4461 0.1146 1.0790 0.114 Uiso 1 1 calc R . .
C36 C 0.4363(2) 0.1842(4) 0.9414(4) 0.0570(13) Uani 1 1 d . . .
C37 C 0.3863(3) 0.1481(4) 0.9035(5) 0.0704(17) Uani 1 1 d . . .
H37A H 0.3732 0.0908 0.9330 0.084 Uiso 1 1 calc R . .
C38 C 0.3542(2) 0.1879(4) 0.8273(4) 0.0640(15) Uani 1 1 d . . .
C39 C 0.3046(3) 0.1306(5) 0.7878(6) 0.098(2) Uani 1 1 d . . .
H39A H 0.2861 0.1676 0.7356 0.147 Uiso 1 1 calc R . .
H39B H 0.2794 0.1184 0.8427 0.147 Uiso 1 1 calc R . .
H39C H 0.3170 0.0694 0.7600 0.147 Uiso 1 1 calc R . .
C40 C 0.2684(4) 0.4124(7) 0.8829(7) 0.098(4) Uani 0.50 1 d PD . .
H40A H 0.3027 0.4013 0.8449 0.118 Uiso 0.50 1 calc PR . .
C41 C 0.0555(5) 0.3417(10) 0.4426(11) 0.311(15) Uani 0.50 1 d PD . .
H41 H 0.0548 0.3967 0.3948 0.373 Uiso 0.50 1 calc PR . .
Cl1 Cl 0.21449(17) 0.3598(3) 0.8147(4) 0.1370(18) Uani 0.50 1 d PD . .
Cl2 Cl 0.2569(2) 0.5337(3) 0.8866(5) 0.218(3) Uani 0.50 1 d PD . .
Cl3 Cl 0.2752(3) 0.3548(7) 0.9999(4) 0.273(6) Uani 0.50 1 d PD . .
Cl4 Cl 0.0704(4) 0.3786(8) 0.5646(7) 0.383(6) Uani 0.50 1 d PD . .
Cl5 Cl -0.0048(3) 0.2746(9) 0.4382(9) 0.347(7) Uani 0.50 1 d PD . .
Cl6 Cl 0.1069(4) 0.2612(6) 0.4155(8) 0.355(5) Uani 0.50 1 d PD . .
N1 N 0.48203(15) 0.4642(3) 0.8364(3) 0.0478(10) Uani 1 1 d . . .
N2 N 0.1587(2) 0.6476(4) 0.3353(4) 0.0761(15) Uani 1 1 d . . .
O1 O 0.45984(14) 0.2643(2) 0.9164(2) 0.0574(9) Uani 1 1 d . . .
O2 O 0.36064(14) 0.2707(2) 0.7837(3) 0.0632(10) Uani 1 1 d . . .
Pt1 Pt 0.423562(8) 0.363370(13) 0.815397(13) 0.04793(5) Uani 1 1 d . . .

loop_
_atom_site_aniso_label
_atom_site_aniso_U_11
_atom_site_aniso_U_22
_atom_site_aniso_U_33
_atom_site_aniso_U_23
_atom_site_aniso_U_13
_atom_site_aniso_U_12
C1 0.063(3) 0.053(3) 0.054(3) 0.003(2) -0.004(2) 0.007(2)
C2 0.060(3) 0.057(3) 0.063(3) -0.006(2) -0.012(2) 0.008(3)
C3 0.056(3) 0.062(3) 0.065(3) 0.000(2) -0.010(2) -0.003(2)
C4 0.063(3) 0.045(3) 0.053(3) 0.005(2) -0.004(2) -0.005(2)
C5 0.053(2) 0.040(2) 0.040(2) 0.0026(19) 0.0000(19) 0.003(2)
C6 0.048(2) 0.049(2) 0.040(2) 0.0025(19) -0.0038(19) 0.003(2)
C7 0.059(3) 0.046(2) 0.040(2) 0.0000(19) 0.004(2) 0.007(2)
C8 0.061(3) 0.052(3) 0.050(2) 0.008(2) -0.004(2) -0.013(2)
C9 0.056(3) 0.054(3) 0.049(2) 0.008(2) -0.010(2) -0.006(2)
C10 0.059(3) 0.064(3) 0.054(3) 0.005(2) -0.011(2) -0.009(3)
C11 0.071(3) 0.085(4) 0.077(3) 0.027(3) -0.019(3) -0.027(3)
C12 0.067(3) 0.097(4) 0.076(3) 0.013(3) -0.021(3) -0.021(3)
C13 0.056(3) 0.085(4) 0.060(3) 0.004(3) -0.013(2) -0.005(3)
C14 0.066(3) 0.061(3) 0.047(2) 0.004(2) -0.010(2) 0.004(3)
C15 0.058(3) 0.060(3) 0.045(2) 0.006(2) -0.004(2) 0.007(2)
C16 0.053(2) 0.046(3) 0.046(2) 0.001(2) -0.011(2) 0.000(2)
C17 0.051(2) 0.049(3) 0.041(2) 0.0026(19) -0.0061(19) 0.002(2)
C18 0.050(2) 0.044(2) 0.046(2) 0.002(2) -0.002(2) -0.004(2)
C19 0.067(3) 0.054(3) 0.055(3) 0.014(2) -0.011(2) -0.008(3)
C20 0.078(4) 0.077(4) 0.066(3) -0.002(3) 0.001(3) -0.005(3)
C21 0.076(3) 0.057(3) 0.070(3) -0.002(3) -0.019(3) 0.016(3)
C22 0.087(4) 0.112(5) 0.086(4) -0.020(4) 0.002(3) 0.023(4)
C23 0.048(3) 0.114(5) 0.105(5) -0.014(4) -0.020(3) 0.009(3)
C24 0.078(4) 0.208(9) 0.137(6) -0.072(6) -0.018(4) 0.012(6)
C25 0.095(6) 0.187(7) 0.344(12) -0.187(7) -0.019(7) 0.035(6)
C26 0.136(6) 0.239(14) 0.60(3) -0.125(15) -0.190(11) 0.111(8)
C27 0.157(9) 0.133(8) 0.257(12) 0.067(8) -0.068(9) 0.025(7)
C28 0.126(6) 0.127(7) 0.115(5) 0.030(5) -0.035(5) 0.028(5)
C29 0.059(3) 0.104(5) 0.085(4) 0.005(4) -0.026(3) -0.001(3)
C30 0.071(4) 0.137(7) 0.137(6) -0.003(6) -0.019(4) -0.012(5)
C31 0.089(5) 0.166(9) 0.165(8) 0.014(7) -0.046(5) -0.032(6)
C32 0.144(7) 0.163(9) 0.147(7) -0.001(6) -0.066(6) -0.062(6)
C33 0.159(7) 0.140(7) 0.113(6) -0.029(5) -0.031(6) -0.037(6)
C34 0.108(5) 0.118(6) 0.094(5) 0.004(4) -0.027(4) -0.022(5)
C35 0.087(4) 0.062(3) 0.080(4) 0.025(3) 0.003(3) 0.014(3)
C36 0.068(3) 0.050(3) 0.053(3) 0.007(2) 0.004(2) 0.012(3)
C37 0.080(4) 0.052(3) 0.079(4) 0.018(3) -0.003(3) -0.008(3)
C38 0.068(3) 0.054(3) 0.070(3) 0.009(3) -0.004(3) -0.013(3)
C39 0.101(5) 0.080(4) 0.113(5) 0.014(4) -0.021(4) -0.036(4)
C40 0.051(6) 0.136(10) 0.107(8) -0.069(8) 0.024(6) -0.020(7)
C41 0.41(3) 0.085(13) 0.44(4) 0.007(17) 0.27(3) -0.083(17)
Cl1 0.084(2) 0.110(3) 0.217(5) -0.063(3) -0.025(3) -0.004(2)
Cl2 0.104(3) 0.134(3) 0.417(7) -0.173(4) -0.016(4) 0.004(3)
Cl3 0.210(6) 0.534(17) 0.076(3) 0.032(5) 0.042(4) 0.047(8)
Cl4 0.359(10) 0.491(15) 0.300(11) -0.134(9) 0.144(9) -0.261(9)
Cl5 0.154(5) 0.420(15) 0.467(16) 0.061(12) -0.115(7) -0.107(8)
Cl6 0.417(10) 0.216(7) 0.435(12) 0.130(7) 0.241(9) 0.154(7)
N1 0.051(2) 0.046(2) 0.0460(19) 0.0009(17) -0.0024(17) 0.0033(18)
N2 0.066(3) 0.087(4) 0.075(3) -0.002(2) -0.026(2) 0.009(3)
O1 0.068(2) 0.0462(18) 0.0576(18) 0.0116(15) -0.0026(16) 0.0001(17)
O2 0.076(2) 0.0473(19) 0.066(2) 0.0092(16) -0.0111(17) -0.0092(18)
Pt1 0.05759(11) 0.03965(10) 0.04651(10) 0.00473(8) -0.00358(8) 0.00029(9)

loop_
_atom_type_symbol
_atom_type_description
_atom_type_scat_dispersion_real
_atom_type_scat_dispersion_imag
_atom_type_scat_source
C C 0.0033 0.0016 'International Tables Vol C Tables 4.2.6.8 and 6.1.1.4'
H H 0.0000 0.0000 'International Tables Vol C Tables 4.2.6.8 and 6.1.1.4'
N N 0.0061 0.0033 'International Tables Vol C Tables 4.2.6.8 and 6.1.1.4'
O O 0.0106 0.0060 'International Tables Vol C Tables 4.2.6.8 and 6.1.1.4'
Pt Pt -1.7033 8.3905 'International Tables Vol C Tables 4.2.6.8 and 6.1.1.4'
Cl Cl 0.1484 0.1585 'International Tables Vol C Tables 4.2.6.8 and 6.1.1.4'

loop_
_geom_angle_atom_site_label_1
_geom_angle_atom_site_label_2
_geom_angle_atom_site_label_3
_geom_angle
_geom_angle_site_symmetry_1
_geom_angle_site_symmetry_3
_geom_angle_publ_flag
C2 C1 N1 122.7(5) . . ?
C2 C1 H1A 118.6 . . ?
N1 C1 H1A 118.6 . . ?
C1 C2 C3 119.2(5) . . ?
C1 C2 H2A 120.4 . . ?
C3 C2 H2A 120.4 . . ?
C4 C3 C2 118.2(5) . . ?
C4 C3 H3A 120.9 . . ?
C2 C3 H3A 120.9 . . ?
C3 C4 C5 120.2(4) . . ?
C3 C4 H4A 119.9 . . ?
C5 C4 H4A 119.9 . . ?
N1 C5 C4 120.4(4) . . ?
N1 C5 C6 113.0(4) . . ?
C4 C5 C6 126.7(4) . . ?
C7 C6 C18 121.9(4) . . ?
C7 C6 C5 114.3(4) . . ?
C18 C6 C5 123.7(4) . . ?
C8 C7 C6 118.9(4) . . ?
C8 C7 Pt1 126.4(4) . . ?
C6 C7 Pt1 114.6(3) . . ?
C7 C8 C9 119.2(4) . . ?
C7 C8 H8A 120.4 . . ?
C9 C8 H8A 120.4 . . ?
C8 C9 C17 121.6(4) . . ?
C8 C9 C10 130.2(4) . . ?
C17 C9 C10 108.2(4) . . ?
C15 C10 C11 121.3(5) . . ?
C15 C10 C9 108.6(4) . . ?
C11 C10 C9 130.0(5) . . ?
C12 C11 C10 118.0(5) . . ?
C12 C11 H11A 121.0 . . ?
C10 C11 H11A 121.0 . . ?
C11 C12 C13 121.5(5) . . ?
C11 C12 H12A 119.3 . . ?
C13 C12 H12A 119.3 . . ?
C14 C13 N2 121.6(5) . . ?
C14 C13 C12 118.7(5) . . ?
N2 C13 C12 119.7(5) . . ?
C13 C14 C15 120.4(5) . . ?
C13 C14 H14A 119.8 . . ?
C15 C14 H14A 119.8 . . ?
C10 C15 C14 120.1(5) . . ?
C10 C15 C16 111.7(4) . . ?
C14 C15 C16 128.2(4) . . ?
C19 C16 C17 111.9(4) . . ?
C19 C16 C15 112.2(4) . . ?
C17 C16 C15 100.2(4) . . ?
C19 C16 C21 109.5(4) . . ?
C17 C16 C21 111.3(4) . . ?
C15 C16 C21 111.5(4) . . ?
C18 C17 C9 119.9(4) . . ?
C18 C17 C16 128.8(4) . . ?
C9 C17 C16 111.3(4) . . ?
C17 C18 C6 118.4(4) . . ?
C17 C18 H18A 120.8 . . ?
C6 C18 H18A 120.8 . . ?
C20 C19 C16 116.3(4) . . ?
C20 C19 H19A 108.2 . . ?
C16 C19 H19A 108.2 . . ?
C20 C19 H19B 108.2 . . ?
C16 C19 H19B 108.2 . . ?
H19A C19 H19B 107.4 . . ?
C19 C20 H20A 109.5 . . ?
C19 C20 H20B 109.5 . . ?
H20A C20 H20B 109.5 . . ?
C19 C20 H20C 109.5 . . ?
H20A C20 H20C 109.5 . . ?
H20B C20 H20C 109.5 . . ?
C22 C21 C16 115.6(5) . . ?
C22 C21 H21A 108.4 . . ?
C16 C21 H21A 108.4 . . ?
C22 C21 H21B 108.4 . . ?
C16 C21 H21B 108.4 . . ?
H21A C21 H21B 107.4 . . ?
C21 C22 H22A 109.5 . . ?
C21 C22 H22B 109.5 . . ?
H22A C22 H22B 109.5 . . ?
C21 C22 H22C 109.5 . . ?
H22A C22 H22C 109.5 . . ?
H22B C22 H22C 109.5 . . ?
C28 C23 N2 121.2(7) . . ?
C28 C23 C24 118.4(8) . . ?
N2 C23 C24 120.4(7) . . ?
C25 C24 C23 115.1(9) . . ?
C25 C24 H24A 122.4 . . ?
C23 C24 H24A 122.4 . . ?
C24 C25 C26 121.7(11) . . ?
C24 C25 H25A 119.1 . . ?
C26 C25 H25A 119.1 . . ?
C27 C26 C25 115.5(14) . . ?
C27 C26 H26A 122.2 . . ?
C25 C26 H26A 122.2 . . ?
C26 C27 C28 128.0(15) . . ?
C26 C27 H27A 116.0 . . ?
C28 C27 H27A 116.0 . . ?
C23 C28 C27 120.8(9) . . ?
C23 C28 H28A 119.6 . . ?
C27 C28 H28A 119.6 . . ?
C34 C29 C30 116.9(7) . . ?
C34 C29 N2 121.3(6) . . ?
C30 C29 N2 121.7(7) . . ?
C29 C30 C31 122.5(8) . . ?
C29 C30 H30A 118.7 . . ?
C31 C30 H30A 118.7 . . ?
C32 C31 C30 117.7(8) . . ?
C32 C31 H31A 121.1 . . ?
C30 C31 H31A 121.1 . . ?
C31 C32 C33 123.0(9) . . ?
C31 C32 H32A 118.5 . . ?
C33 C32 H32A 118.5 . . ?
C32 C33 C34 116.0(9) . . ?
C32 C33 H33A 122.0 . . ?
C34 C33 H33A 122.0 . . ?
C29 C34 C33 123.6(8) . . ?
C29 C34 H34A 118.2 . . ?
C33 C34 H34A 118.2 . . ?
C36 C35 H35A 109.5 . . ?
C36 C35 H35B 109.5 . . ?
H35A C35 H35B 109.5 . . ?
C36 C35 H35C 109.5 . . ?
H35A C35 H35C 109.5 . . ?
H35B C35 H35C 109.5 . . ?
O1 C36 C37 126.6(5) . . ?
O1 C36 C35 113.5(4) . . ?
C37 C36 C35 119.8(5) . . ?
C38 C37 C36 127.1(5) . . ?
C38 C37 H37A 116.4 . . ?
C36 C37 H37A 116.4 . . ?
O2 C38 C37 127.4(5) . . ?
O2 C38 C39 113.7(5) . . ?
C37 C38 C39 118.9(5) . . ?
C38 C39 H39A 109.5 . . ?
C38 C39 H39B 109.5 . . ?
H39A C39 H39B 109.5 . . ?
C38 C39 H39C 109.5 . . ?
H39A C39 H39C 109.5 . . ?
H39B C39 H39C 109.5 . . ?
Cl2 C40 Cl1 107.5(6) . . ?
Cl2 C40 Cl3 115.9(7) . . ?
Cl1 C40 Cl3 109.8(6) . . ?
Cl2 C40 H40A 107.8 . . ?
Cl1 C40 H40A 107.8 . . ?
Cl3 C40 H40A 107.8 . . ?
Cl6 C41 Cl4 103.7(9) . . ?
Cl6 C41 Cl5 105.4(8) . . ?
Cl4 C41 Cl5 111.2(9) . . ?
Cl6 C41 H41 112.0 . . ?
Cl4 C41 H41 112.0 . . ?
Cl5 C41 H41 112.0 . . ?
C5 N1 C1 119.3(4) . . ?
C5 N1 Pt1 117.0(3) . . ?
C1 N1 Pt1 123.7(3) . . ?
C23 N2 C29 119.4(5) . . ?
C23 N2 C13 119.3(5) . . ?
C29 N2 C13 120.9(5) . . ?
C36 O1 Pt1 122.4(3) . . ?
C38 O2 Pt1 123.8(3) . . ?
C7 Pt1 N1 81.07(17) . . ?
C7 Pt1 O2 93.04(17) . . ?
N1 Pt1 O2 174.10(14) . . ?
C7 Pt1 O1 174.83(16) . . ?
N1 Pt1 O1 93.84(14) . . ?
O2 Pt1 O1 92.05(13) . . ?

loop_
_geom_bond_atom_site_label_1
_geom_bond_atom_site_label_2
_geom_bond_distance
_geom_bond_site_symmetry_2
_geom_bond_publ_flag
C1 C2 1.346(7) . ?
C1 N1 1.359(6) . ?
C1 H1A 0.9300 . ?
C2 C3 1.408(7) . ?
C2 H2A 0.9300 . ?
C3 C4 1.380(7) . ?
C3 H3A 0.9300 . ?
C4 C5 1.390(6) . ?
C4 H4A 0.9300 . ?
C5 N1 1.349(5) . ?
C5 C6 1.467(6) . ?
C6 C7 1.406(6) . ?
C6 C18 1.413(6) . ?
C7 C8 1.397(6) . ?
C7 Pt1 1.969(4) . ?
C8 C9 1.402(6) . ?
C8 H8A 0.9300 . ?
C9 C17 1.402(6) . ?
C9 C10 1.468(6) . ?
C10 C15 1.386(7) . ?
C10 C11 1.388(7) . ?
C11 C12 1.383(7) . ?
C11 H11A 0.9300 . ?
C12 C13 1.420(8) . ?
C12 H12A 0.9300 . ?
C13 C14 1.373(7) . ?
C13 N2 1.409(7) . ?
C14 C15 1.386(7) . ?
C14 H14A 0.9300 . ?
C15 C16 1.532(7) . ?
C16 C19 1.525(6) . ?
C16 C17 1.530(6) . ?
C16 C21 1.532(7) . ?
C17 C18 1.390(6) . ?
C18 H18A 0.9300 . ?
C19 C20 1.514(7) . ?
C19 H19A 0.9700 . ?
C19 H19B 0.9700 . ?
C20 H20A 0.9600 . ?
C20 H20B 0.9600 . ?
C20 H20C 0.9600 . ?
C21 C22 1.501(8) . ?
C21 H21A 0.9700 . ?
C21 H21B 0.9700 . ?
C22 H22A 0.9600 . ?
C22 H22B 0.9600 . ?
C22 H22C 0.9600 . ?
C23 C28 1.367(10) . ?
C23 N2 1.374(8) . ?
C23 C24 1.441(10) . ?
C24 C25 1.436(14) . ?
C24 H24A 0.9300 . ?
C25 C26 1.51(2) . ?
C25 H25A 0.9300 . ?
C26 C27 1.18(2) . ?
C26 H26A 0.9300 . ?
C27 C28 1.400(14) . ?
C27 H27A 0.9300 . ?
C28 H28A 0.9300 . ?
C29 C34 1.344(10) . ?
C29 C30 1.358(8) . ?
C29 N2 1.401(8) . ?
C30 C31 1.427(11) . ?
C30 H30A 0.9300 . ?
C31 C32 1.345(14) . ?
C31 H31A 0.9300 . ?
C32 C33 1.365(12) . ?
C32 H32A 0.9300 . ?
C33 C34 1.439(11) . ?
C33 H33A 0.9300 . ?
C34 H34A 0.9300 . ?
C35 C36 1.523(7) . ?
C35 H35A 0.9600 . ?
C35 H35B 0.9600 . ?
C35 H35C 0.9600 . ?
C36 O1 1.276(6) . ?
C36 C37 1.393(8) . ?
C37 C38 1.374(8) . ?
C37 H37A 0.9300 . ?
C38 O2 1.277(6) . ?
C38 C39 1.519(8) . ?
C39 H39A 0.9600 . ?
C39 H39B 0.9600 . ?
C39 H39C 0.9600 . ?
C40 Cl2 1.683(10) . ?
C40 Cl1 1.730(10) . ?
C40 Cl3 1.731(11) . ?
C40 H40A 0.9800 . ?
C41 Cl6 1.696(13) . ?
C41 Cl4 1.715(14) . ?
C41 Cl5 1.720(13) . ?
C41 H41 0.9800 . ?
N1 Pt1 1.990(4) . ?
O1 Pt1 2.085(3) . ?
O2 Pt1 2.018(3) . ?
